data_7153983
loop_
_publ_author_name
'Wang, Shuo'
'Aston, Karl'
'Koeller, Kevin J.'
'Harris, G. Davis'
'Rath, Nigam P.'
'Bashkin, James K.'
'Wilson, W. David'

_publ_section_title
;
 Modulation of DNA-polyamide interaction by \b-alanine substitutions: a
 study of positional effects on binding affinity, kinetics and
 thermodynamics.
;
_journal_issue 38
_journal_name_full 'Organic &amp; biomolecular chemistry'
_journal_page_first 7523
_journal_page_last 7536
_journal_paper_doi 10.1039/c4ob01456a
_journal_volume 12
_journal_year 2014
_chemical_formula_moiety 'C14 H21 N3 O5, C H4 O'
_chemical_formula_sum 'C15 H25 N3 O6'
_chemical_formula_weight 343.38
_space_group_IT_number 14
_symmetry_cell_setting monoclinic
_symmetry_space_group_name_Hall '-P 2ybc'
_symmetry_space_group_name_H-M 'P 1 21/c 1'
_atom_sites_solution_hydrogens geom
_atom_sites_solution_primary direct
_atom_sites_solution_secondary difmap
_audit_creation_method SHELXL-97
_cell_angle_alpha 90.00
_cell_angle_beta 95.597(3)
_cell_angle_gamma 90.00
_cell_formula_units_Z 4
_cell_length_a 8.6327(4)
_cell_length_b 8.4467(4)
_cell_length_c 24.0094(12)
_cell_measurement_reflns_used 9989
_cell_measurement_temperature 100(2)
_cell_measurement_theta_max 30.62
_cell_measurement_theta_min 2.56
_cell_volume 1742.37(14)
_computing_cell_refinement 'Bruker SAINT'
_computing_data_collection 'Bruker APEX2'
_computing_data_reduction 'Bruker SAINT'
_computing_molecular_graphics 'Bruker SHELXTL'
_computing_publication_material 'Bruker SHELXTL'
_computing_structure_refinement 'SHELXL-97 (Sheldrick, 2008)'
_computing_structure_solution 'SHELXS-97 (Sheldrick, 2008)'
_diffrn_ambient_temperature 100(2)
_diffrn_measured_fraction_theta_full 0.996
_diffrn_measured_fraction_theta_max 0.996
_diffrn_measurement_device_type 'Bruker APEX-II CCD'
_diffrn_measurement_method '\f and \w scans'
_diffrn_radiation_monochromator graphite
_diffrn_radiation_source 'fine-focus sealed tube'
_diffrn_radiation_type MoK\a
_diffrn_radiation_wavelength 0.71073
_diffrn_reflns_av_R_equivalents 0.0401
_diffrn_reflns_av_sigmaI/netI 0.0232
_diffrn_reflns_limit_h_max 12
_diffrn_reflns_limit_h_min -12
_diffrn_reflns_limit_k_max 12
_diffrn_reflns_limit_k_min -12
_diffrn_reflns_limit_l_max 34
_diffrn_reflns_limit_l_min -34
_diffrn_reflns_number 56397
_diffrn_reflns_theta_full 30.64
_diffrn_reflns_theta_max 30.64
_diffrn_reflns_theta_min 1.70
_exptl_absorpt_coefficient_mu 0.101
_exptl_absorpt_correction_T_max 0.9704
_exptl_absorpt_correction_T_min 0.9629
_exptl_absorpt_correction_type multi-scan
_exptl_absorpt_process_details 'sadabs v2008/1'
_exptl_crystal_colour colourless
_exptl_crystal_density_diffrn 1.309
_exptl_crystal_density_meas ?
_exptl_crystal_density_method 'not measured'
_exptl_crystal_description block
_exptl_crystal_F_000 736
_exptl_crystal_size_max 0.38
_exptl_crystal_size_mid 0.34
_exptl_crystal_size_min 0.30
_refine_diff_density_max 0.511
_refine_diff_density_min -0.278
_refine_diff_density_rms 0.053
_refine_ls_extinction_method none
_refine_ls_goodness_of_fit_ref 1.021
_refine_ls_hydrogen_treatment mixed
_refine_ls_matrix_type full
_refine_ls_number_parameters 238
_refine_ls_number_reflns 5366
_refine_ls_number_restraints 4
_refine_ls_restrained_S_all 1.021
_refine_ls_R_factor_all 0.0550
_refine_ls_R_factor_gt 0.0423
_refine_ls_shift/su_max 0.000
_refine_ls_shift/su_mean 0.000
_refine_ls_structure_factor_coef Fsqd
_refine_ls_weighting_details 'calc w=1/[\s^2^(Fo^2^)+(0.0643P)^2^+0.5073P] where P=(Fo^2^+2Fc^2^)/3'
_refine_ls_weighting_scheme calc
_refine_ls_wR_factor_gt 0.1087
_refine_ls_wR_factor_ref 0.1168
_reflns_number_gt 4347
_reflns_number_total 5366
_reflns_threshold_expression >2sigma(I)
_cod_data_source_file c4ob01456a3.cif
_cod_data_source_block b1812
_cod_depositor_comments
;
The following automatic conversions were performed:

'_symmetry_cell_setting' value 'Monoclinic' changed to 'monoclinic'
according to
/usr/data/users/saulius/crontab/automatic-downloads/rss-feeds/RSC/lib/dictionaries/cif_core.dic
dictionary named 'cif_core.dic' version 2.4.2 from 2011-04-26.

Automatic conversion script
Id: cif_fix_values 2281 2013-09-26 08:29:07Z andrius 

 Adding full bibliography for 7153982--7153984.cif.

The following automatic conversions were performed:

'_exptl_crystal_density_meas' value 'no' was changed to '?' - the
value is perceived as not measured.

Automatic conversion script
Id: cif_fix_values 3008 2015-01-20 13:52:24Z robertas 

The following automatic conversions were performed:

data name '_iucr_refine_instruction_details' was replaced with
'_iucr_refine_instructions_details' as specified in the replacement
file 'data/replacement-values/replacement_tags.lst'.

Automatic conversion script
Id: cif_correct_tags 9268 2022-04-12 08:56:07Z antanas 
;
_cod_original_sg_symbol_H-M P2(1)/c
_cod_database_code 7153983

loop_
_symmetry_equiv_pos_as_xyz
'x, y, z'
'-x, y+1/2, -z+1/2'
'-x, -y, -z'
'x, -y-1/2, z-1/2'

loop_
_atom_site_label
_atom_site_type_symbol
_atom_site_fract_x
_atom_site_fract_y
_atom_site_fract_z
_atom_site_U_iso_or_equiv
_atom_site_adp_type
_atom_site_occupancy
_atom_site_symmetry_multiplicity
_atom_site_calc_flag
_atom_site_refinement_flags
O8 O 0.62939(9) 1.35880(9) 0.51688(3) 0.01928(17) Uani 1 1 d .
O9 O 0.43289(9) 1.35731(10) 0.44834(3) 0.01990(17) Uani 1 1 d D
O5' O 0.69214(9) 0.59078(10) 0.40811(3) 0.02071(17) Uani 1 1 d .
O1'' O 0.69170(10) 0.40737(11) 0.21110(3) 0.02318(18) Uani 1 1 d .
O2'' O 0.94176(9) 0.41613(10) 0.25147(3) 0.01947(17) Uani 1 1 d .
N1 N 0.70991(10) 1.04403(11) 0.48031(4) 0.01541(17) Uani 1 1 d .
N10 N 0.53940(10) 0.78895(11) 0.37135(4) 0.01606(18) Uani 1 1 d D
N4' N 0.75137(11) 0.39221(12) 0.30512(4) 0.01930(19) Uani 1 1 d D
C2 C 0.59034(11) 1.13670(12) 0.45685(4) 0.01491(19) Uani 1 1 d .
C3 C 0.51225(12) 1.05304(12) 0.41315(4) 0.01530(19) Uani 1 1 d .
H3 H 0.4248 1.0886 0.3894 0.018 Uiso 1 1 calc R
C4 C 0.58650(12) 0.90613(12) 0.41057(4) 0.01449(19) Uani 1 1 d .
C5 C 0.70885(12) 0.90362(13) 0.45252(4) 0.01585(19) Uani 1 1 d .
H5 H 0.7796 0.8186 0.4605 0.019 Uiso 1 1 calc R
C6 C 0.82253(13) 1.08476(14) 0.52720(5) 0.0201(2) Uani 1 1 d .
H6A H 0.8893 0.9931 0.5371 0.030 Uiso 1 1 calc R
H6B H 0.7675 1.1150 0.5594 0.030 Uiso 1 1 calc R
H6C H 0.8867 1.1736 0.5167 0.030 Uiso 1 1 calc R
C7 C 0.55496(12) 1.29293(12) 0.47723(4) 0.01552(19) Uani 1 1 d .
C1' C 0.59164(12) 0.63883(13) 0.37222(4) 0.01572(19) Uani 1 1 d .
C2' C 0.51377(13) 0.53615(14) 0.32586(5) 0.0196(2) Uani 1 1 d .
H2'1 H 0.5119 0.5945 0.2900 0.023 Uiso 1 1 calc R
H2'2 H 0.4046 0.5171 0.3333 0.023 Uiso 1 1 calc R
C3' C 0.59311(13) 0.37776(13) 0.31958(5) 0.0193(2) Uani 1 1 d .
H3'1 H 0.5937 0.3185 0.3552 0.023 Uiso 1 1 calc R
H3'2 H 0.5319 0.3155 0.2902 0.023 Uiso 1 1 calc R
C2'' C 0.78668(12) 0.40502(12) 0.25229(4) 0.0166(2) Uani 1 1 d .
C4'' C 1.01458(13) 0.42735(15) 0.19862(4) 0.0206(2) Uani 1 1 d .
C5'' C 0.95855(15) 0.57358(14) 0.16635(5) 0.0237(2) Uani 1 1 d .
H5'1 H 0.8494 0.5596 0.1517 0.035 Uiso 1 1 calc R
H5'2 H 1.0221 0.5902 0.1352 0.035 Uiso 1 1 calc R
H5'3 H 0.9679 0.6657 0.1912 0.035 Uiso 1 1 calc R
C6'' C 0.98512(16) 0.27564(15) 0.16528(5) 0.0272(3) Uani 1 1 d .
H6'1 H 1.0163 0.1845 0.1890 0.041 Uiso 1 1 calc R
H6'2 H 1.0459 0.2770 0.1329 0.041 Uiso 1 1 calc R
H6'3 H 0.8741 0.2675 0.1524 0.041 Uiso 1 1 calc R
C7'' C 1.18554(15) 0.4440(2) 0.21966(6) 0.0331(3) Uani 1 1 d .
H7'1 H 1.1998 0.5375 0.2438 0.050 Uiso 1 1 calc R
H7'2 H 1.2472 0.4558 0.1877 0.050 Uiso 1 1 calc R
H7'3 H 1.2199 0.3494 0.2411 0.050 Uiso 1 1 calc R
C1S C 1.06313(16) 0.41191(19) 0.43201(7) 0.0375(3) Uani 1 1 d .
H1S1 H 1.0755 0.5118 0.4121 0.056 Uiso 1 1 calc R
H1S2 H 1.1388 0.3345 0.4208 0.056 Uiso 1 1 calc R
H1S3 H 1.0807 0.4302 0.4724 0.056 Uiso 1 1 calc R
O1S O 0.91209(10) 0.35368(11) 0.41860(4) 0.0270(2) Uani 1 1 d D
H1S H 0.8553(19) 0.4321(15) 0.4238(8) 0.048(5) Uiso 1 1 d D
H10 H 0.4672(13) 0.8132(19) 0.3442(4) 0.027(4) Uiso 1 1 d D
H9 H 0.413(2) 1.4455(10) 0.4624(7) 0.036(5) Uiso 1 1 d D
H4' H 0.8251(14) 0.390(2) 0.3331(5) 0.035(4) Uiso 1 1 d D

loop_
_atom_site_aniso_label
_atom_site_aniso_U_11
_atom_site_aniso_U_22
_atom_site_aniso_U_33
_atom_site_aniso_U_23
_atom_site_aniso_U_13
_atom_site_aniso_U_12
O8 0.0181(4) 0.0188(4) 0.0204(4) -0.0035(3) -0.0010(3) 0.0010(3)
O9 0.0172(4) 0.0183(4) 0.0233(4) -0.0036(3) -0.0026(3) 0.0034(3)
O5' 0.0191(4) 0.0206(4) 0.0212(4) -0.0017(3) -0.0045(3) 0.0041(3)
O1'' 0.0193(4) 0.0323(5) 0.0167(4) -0.0007(3) -0.0042(3) -0.0047(3)
O2'' 0.0155(4) 0.0296(4) 0.0131(3) -0.0010(3) -0.0003(3) 0.0010(3)
N1 0.0131(4) 0.0179(4) 0.0149(4) -0.0001(3) -0.0004(3) 0.0009(3)
N10 0.0144(4) 0.0178(4) 0.0153(4) -0.0012(3) -0.0021(3) 0.0012(3)
N4' 0.0165(4) 0.0264(5) 0.0148(4) -0.0019(3) 0.0004(3) 0.0024(4)
C2 0.0128(4) 0.0163(4) 0.0156(4) 0.0004(4) 0.0013(3) 0.0005(3)
C3 0.0134(4) 0.0162(4) 0.0161(4) 0.0006(4) 0.0006(3) 0.0004(3)
C4 0.0135(4) 0.0161(4) 0.0139(4) 0.0000(3) 0.0012(3) -0.0003(3)
C5 0.0141(4) 0.0174(5) 0.0158(4) -0.0009(4) 0.0005(4) 0.0015(4)
C6 0.0169(5) 0.0240(5) 0.0182(5) -0.0034(4) -0.0037(4) 0.0016(4)
C7 0.0132(4) 0.0172(5) 0.0164(4) 0.0011(4) 0.0027(3) -0.0007(3)
C1' 0.0129(4) 0.0177(5) 0.0167(4) -0.0015(4) 0.0023(4) -0.0003(3)
C2' 0.0163(5) 0.0207(5) 0.0211(5) -0.0048(4) -0.0012(4) 0.0004(4)
C3' 0.0199(5) 0.0178(5) 0.0206(5) -0.0028(4) 0.0038(4) -0.0024(4)
C2'' 0.0173(5) 0.0162(5) 0.0159(5) -0.0019(4) -0.0001(4) -0.0006(4)
C4'' 0.0186(5) 0.0286(6) 0.0147(5) -0.0008(4) 0.0028(4) 0.0009(4)
C5'' 0.0264(6) 0.0247(5) 0.0195(5) 0.0007(4) 0.0006(4) -0.0047(4)
C6'' 0.0366(7) 0.0260(6) 0.0193(5) -0.0018(4) 0.0050(5) 0.0064(5)
C7'' 0.0176(5) 0.0562(9) 0.0255(6) -0.0001(6) 0.0029(5) 0.0023(5)
C1S 0.0243(6) 0.0400(8) 0.0465(8) -0.0002(6) -0.0050(6) -0.0011(5)
O1S 0.0201(4) 0.0289(5) 0.0314(5) -0.0052(4) -0.0008(3) 0.0056(3)

loop_
_atom_type_symbol
_atom_type_description
_atom_type_scat_dispersion_real
_atom_type_scat_dispersion_imag
_atom_type_scat_source
C C 0.0033 0.0016 'International Tables Vol C Tables 4.2.6.8 and 6.1.1.4'
H H 0.0000 0.0000 'International Tables Vol C Tables 4.2.6.8 and 6.1.1.4'
N N 0.0061 0.0033 'International Tables Vol C Tables 4.2.6.8 and 6.1.1.4'
O O 0.0106 0.0060 'International Tables Vol C Tables 4.2.6.8 and 6.1.1.4'

loop_
_geom_angle_atom_site_label_1
_geom_angle_atom_site_label_2
_geom_angle_atom_site_label_3
_geom_angle
C7 O9 H9 109.5(12)
C2'' O2'' C4'' 121.76(8)
C5 N1 C2 109.10(9)
C5 N1 C6 123.89(9)
C2 N1 C6 127.01(9)
C1' N10 C4 125.55(9)
C1' N10 H10 116.3(11)
C4 N10 H10 118.1(11)
C2'' N4' C3' 122.83(9)
C2'' N4' H4' 120.7(11)
C3' N4' H4' 116.4(11)
N1 C2 C3 108.13(9)
N1 C2 C7 123.74(9)
C3 C2 C7 128.11(9)
C2 C3 C4 107.13(9)
C2 C3 H3 126.4
C4 C3 H3 126.4
C5 C4 N10 128.97(9)
C5 C4 C3 107.51(9)
N10 C4 C3 123.52(9)
N1 C5 C4 108.13(9)
N1 C5 H5 125.9
C4 C5 H5 125.9
N1 C6 H6A 109.5
N1 C6 H6B 109.5
H6A C6 H6B 109.5
N1 C6 H6C 109.5
H6A C6 H6C 109.5
H6B C6 H6C 109.5
O8 C7 O9 123.41(10)
O8 C7 C2 124.20(10)
O9 C7 C2 112.39(9)
O5' C1' N10 122.29(10)
O5' C1' C2' 123.88(10)
N10 C1' C2' 113.83(9)
C1' C2' C3' 113.91(9)
C1' C2' H2'1 108.8
C3' C2' H2'1 108.8
C1' C2' H2'2 108.8
C3' C2' H2'2 108.8
H2'1 C2' H2'2 107.7
N4' C3' C2' 113.29(9)
N4' C3' H3'1 108.9
C2' C3' H3'1 108.9
N4' C3' H3'2 108.9
C2' C3' H3'2 108.9
H3'1 C3' H3'2 107.7
O1'' C2'' N4' 124.89(10)
O1'' C2'' O2'' 125.30(10)
N4' C2'' O2'' 109.81(9)
O2'' C4'' C5'' 110.60(9)
O2'' C4'' C7'' 101.65(9)
C5'' C4'' C7'' 110.29(11)
O2'' C4'' C6'' 109.64(10)
C5'' C4'' C6'' 112.97(9)
C7'' C4'' C6'' 111.13(11)
C4'' C5'' H5'1 109.5
C4'' C5'' H5'2 109.5
H5'1 C5'' H5'2 109.5
C4'' C5'' H5'3 109.5
H5'1 C5'' H5'3 109.5
H5'2 C5'' H5'3 109.5
C4'' C6'' H6'1 109.5
C4'' C6'' H6'2 109.5
H6'1 C6'' H6'2 109.5
C4'' C6'' H6'3 109.5
H6'1 C6'' H6'3 109.5
H6'2 C6'' H6'3 109.5
C4'' C7'' H7'1 109.5
C4'' C7'' H7'2 109.5
H7'1 C7'' H7'2 109.5
C4'' C7'' H7'3 109.5
H7'1 C7'' H7'3 109.5
H7'2 C7'' H7'3 109.5
O1S C1S H1S1 109.5
O1S C1S H1S2 109.5
H1S1 C1S H1S2 109.5
O1S C1S H1S3 109.5
H1S1 C1S H1S3 109.5
H1S2 C1S H1S3 109.5
C1S O1S H1S 103.4(14)

loop_
_geom_bond_atom_site_label_1
_geom_bond_atom_site_label_2
_geom_bond_distance
O8 C7 1.2284(13)
O9 C7 1.3209(13)
O9 H9 0.841(2)
O5' C1' 1.2305(13)
O1'' C2'' 1.2217(13)
O2'' C2'' 1.3440(13)
O2'' C4'' 1.4731(13)
N1 C5 1.3604(14)
N1 C2 1.3719(13)
N1 C6 1.4551(13)
N10 C1' 1.3453(14)
N10 C4 1.3990(13)
N10 H10 0.880(2)
N4' C2'' 1.3376(14)
N4' C3' 1.4472(14)
N4' H4' 0.880(2)
C2 C3 1.3845(14)
C2 C7 1.4503(15)
C3 C4 1.4008(14)
C3 H3 0.9500
C4 C5 1.3867(14)
C5 H5 0.9500
C6 H6A 0.9800
C6 H6B 0.9800
C6 H6C 0.9800
C1' C2' 1.5156(15)
C2' C3' 1.5172(16)
C2' H2'1 0.9900
C2' H2'2 0.9900
C3' H3'1 0.9900
C3' H3'2 0.9900
C4'' C5'' 1.5122(17)
C4'' C7'' 1.5191(17)
C4'' C6'' 1.5191(17)
C5'' H5'1 0.9800
C5'' H5'2 0.9800
C5'' H5'3 0.9800
C6'' H6'1 0.9800
C6'' H6'2 0.9800
C6'' H6'3 0.9800
C7'' H7'1 0.9800
C7'' H7'2 0.9800
C7'' H7'3 0.9800
C1S O1S 1.4014(16)
C1S H1S1 0.9800
C1S H1S2 0.9800
C1S H1S3 0.9800
O1S H1S 0.840(2)

loop_
_geom_torsion_atom_site_label_1
_geom_torsion_atom_site_label_2
_geom_torsion_atom_site_label_3
_geom_torsion_atom_site_label_4
_geom_torsion
C5 N1 C2 C3 -0.16(12)
C6 N1 C2 C3 179.66(10)
C5 N1 C2 C7 178.28(9)
C6 N1 C2 C7 -1.90(17)
N1 C2 C3 C4 0.32(12)
C7 C2 C3 C4 -178.04(10)
C1' N10 C4 C5 10.61(17)
C1' N10 C4 C3 -169.68(10)
C2 C3 C4 C5 -0.35(12)
C2 C3 C4 N10 179.89(9)
C2 N1 C5 C4 -0.07(12)
C6 N1 C5 C4 -179.89(10)
N10 C4 C5 N1 180.00(10)
C3 C4 C5 N1 0.26(12)
N1 C2 C7 O8 1.07(17)
C3 C2 C7 O8 179.19(11)
N1 C2 C7 O9 -178.88(9)
C3 C2 C7 O9 -0.76(15)
C4 N10 C1' O5' -2.01(17)
C4 N10 C1' C2' 177.13(9)
O5' C1' C2' C3' -12.27(15)
N10 C1' C2' C3' 168.60(9)
C2'' N4' C3' C2' -86.69(13)
C1' C2' C3' N4' -62.04(13)
C3' N4' C2'' O1'' 0.67(18)
C3' N4' C2'' O2'' -179.82(9)
C4'' O2'' C2'' O1'' -2.13(17)
C4'' O2'' C2'' N4' 178.37(9)
C2'' O2'' C4'' C5'' 60.66(13)
C2'' O2'' C4'' C7'' 177.77(10)
C2'' O2'' C4'' C6'' -64.57(13)
